data_1555497
loop_
_publ_author_name
'O\<seka, Maksim'
'Kimm, Mariliis'
'Kaabel, Sandra'
'J\"arving, Ivar'
'Rissanen, Kari'
'Kanger, T\~onis'

_publ_section_title
;
 Asymmetric Organocatalytic Wittig [2,3]-Rearrangement of Oxindoles.
;
_journal_issue 6
_journal_name_full 'Organic letters'
_journal_page_first 1358
_journal_page_last 1361
_journal_paper_doi 10.1021/acs.orglett.6b00291
_journal_volume 18
_journal_year 2016
_chemical_absolute_configuration ad
_chemical_formula_moiety 'C25 H22 Cl N O2'
_chemical_formula_sum 'C25 H22 Cl N O2'
_chemical_formula_weight 403.88
_space_group_crystal_system monoclinic
_space_group_IT_number 4
_space_group_name_Hall 'P 2yb'
_space_group_name_H-M_alt 'P 1 21 1'
_atom_sites_solution_hydrogens geom
_atom_sites_solution_primary direct
_audit_creation_date 2015-04-19
_cell_angle_alpha 90
_cell_angle_beta 90.3984(10)
_cell_angle_gamma 90
_cell_formula_units_Z 2
_cell_length_a 10.8203(2)
_cell_length_b 8.05010(10)
_cell_length_c 11.8593(2)
_cell_measurement_reflns_used 2722
_cell_measurement_temperature 170(2)
_cell_measurement_theta_max 28.283
_cell_measurement_theta_min 0.407
_cell_volume 1032.97(3)
_computing_cell_refinement 'HKL Scalepack (Otwinowski & Minor 1997)'
_computing_data_collection 'Collect (Bruker AXS BV, 1997-2004)'
_computing_data_reduction 'HKL Denzo and Scalepack (Otwinowski & Minor 1997)'
_computing_molecular_graphics 'Olex2 (Dolomanov et al., 2009)'
_computing_publication_material 'Olex2 (Dolomanov et al., 2009)'
_computing_structure_refinement 'ShelXL (Sheldrick, 2008)'
_computing_structure_solution 'ShelXT (Sheldrick, 2015)'
_diffrn_ambient_temperature 170.0
_diffrn_detector 'CCD plate'
_diffrn_detector_area_resol_mean 9
_diffrn_measured_fraction_theta_full 0.991
_diffrn_measured_fraction_theta_max 0.988
_diffrn_measurement_device '95mm CCD camera on \k-goniostat'
_diffrn_measurement_device_type KappaCCD
_diffrn_measurement_method 'CCD rotation images, thick slices'
_diffrn_radiation_monochromator 'horizonally mounted graphite crystal'
_diffrn_radiation_probe x-ray
_diffrn_radiation_type MoK\a
_diffrn_radiation_wavelength 0.71073
_diffrn_reflns_av_R_equivalents 0.0531
_diffrn_reflns_av_unetI/netI 0.250038E-1
_diffrn_reflns_Laue_measured_fraction_full 0.991
_diffrn_reflns_Laue_measured_fraction_max 0.988
_diffrn_reflns_limit_h_max 14
_diffrn_reflns_limit_h_min -14
_diffrn_reflns_limit_k_max 10
_diffrn_reflns_limit_k_min -10
_diffrn_reflns_limit_l_max 15
_diffrn_reflns_limit_l_min -14
_diffrn_reflns_number 20783
_diffrn_reflns_point_group_measured_fraction_full 0.991
_diffrn_reflns_point_group_measured_fraction_max 0.986
_diffrn_reflns_theta_full 25.250
_diffrn_reflns_theta_max 28.546
_diffrn_reflns_theta_min 1.882
_diffrn_source 'Enraf Nonius FR590'
_exptl_absorpt_coefficient_mu 0.206
_exptl_absorpt_correction_T_max 0.7457
_exptl_absorpt_correction_T_min 0.6336
_exptl_absorpt_correction_type multi-scan
_exptl_absorpt_process_details
;
SADABS-2008/1 (Bruker,2008) was used for absorption correction.
wR2(int) was 0.0918 before and 0.0824 after correction.
The Ratio of minimum to maximum transmission is 0.8497.
The \l/2 correction factor is 0.0015.
;
_exptl_crystal_colour colourless
_exptl_crystal_density_diffrn 1.299
_exptl_crystal_description block
_exptl_crystal_F_000 424
_exptl_crystal_size_max 0.15
_exptl_crystal_size_mid 0.08
_exptl_crystal_size_min 0.08
_refine_diff_density_max 0.128
_refine_diff_density_min -0.148
_refine_diff_density_rms 0.028
_refine_ls_abs_structure_details
;
 Flack x determined using 1636 quotients [(I+)-(I-)]/[(I+)+(I-)]
 (Parsons, Flack and Wagner, Acta Cryst. B69 (2013) 249-259).
;
_refine_ls_abs_structure_Flack 0.07(3)
_refine_ls_extinction_method none
_refine_ls_goodness_of_fit_ref 1.028
_refine_ls_hydrogen_treatment constr
_refine_ls_matrix_type full
_refine_ls_number_parameters 264
_refine_ls_number_reflns 5182
_refine_ls_number_restraints 238
_refine_ls_restrained_S_all 1.012
_refine_ls_R_factor_all 0.0528
_refine_ls_R_factor_gt 0.0387
_refine_ls_shift/su_max 0.000
_refine_ls_shift/su_mean 0.000
_refine_ls_structure_factor_coef Fsqd
_refine_ls_weighting_details 'w=1/[\s^2^(Fo^2^)+(0.0270P)^2^+0.1430P] where P=(Fo^2^+2Fc^2^)/3'
_refine_ls_weighting_scheme calc
_refine_ls_wR_factor_gt 0.0846
_refine_ls_wR_factor_ref 0.0912
_reflns_Friedel_coverage 0.867
_reflns_Friedel_fraction_full 0.992
_reflns_Friedel_fraction_max 0.983
_reflns_number_gt 4223
_reflns_number_total 5182
_reflns_threshold_expression 'I > 2\s(I)'
_cod_data_source_file ol6b00291_si_002.cif
_cod_data_source_block 2o
_cod_database_code 1555497
_shelx_space_group_comment
;
The symmetry employed for this shelxl refinement is uniquely defined
by the following loop, which should always be used as a source of
symmetry information in preference to the above space-group names.
They are only intended as comments.
;
_olex2_refinement_description
;
1. Fixed Uiso
 At 1.2 times of:
  All C(H) groups, All C(H,H) groups
 At 1.5 times of:
  All C(H,H,H) groups, All O(H) groups
2. Rigid body (RIGU) restrains
 C1, C2, C3, C4, C5, C6, C7, C8, C9, C10, C12, C13, C14, C15, C16, C17, C18,
 C19, C20, C21, C22, C23, C24, C25, C11, N1, O1, O2, Cl1
 with sigma for 1-2 distances of 0.004 and sigma for 1-3 distances of 0.004
3.a Ternary CH refined with riding coordinates:
 C9(H9)
3.b Secondary CH2 refined with riding coordinates:
 C18(H18A,H18B)
3.c Aromatic/amide H refined with riding coordinates:
 C5(H5), C6(H6), C7(H7), C8(H8), C10(H10), C13(H13), C14(H14), C16(H16),
 C17(H17), C20(H20), C21(H21), C23(H23), C24(H24)
3.d X=CH2 refined with riding coordinates:
 C11(H11A,H11B)
3.e Idealised Me refined as rotating group:
 C25(H25A,H25B,H25C)
3.f Idealised tetrahedral OH refined as rotating group:
 O2(H2)
;
_shelx_shelxl_version_number 2014/7
_olex2_submission_special_instructions 'No special instructions were received'

loop_
_space_group_symop_operation_xyz
'x, y, z'
'-x, y+1/2, -z'

loop_
_atom_site_label
_atom_site_type_symbol
_atom_site_fract_x
_atom_site_fract_y
_atom_site_fract_z
_atom_site_U_iso_or_equiv
_atom_site_adp_type
_atom_site_occupancy
_atom_site_site_symmetry_order
_atom_site_calc_flag
_atom_site_refinement_flags_posn
_atom_site_refinement_flags_adp
Cl1 Cl 0.69244(6) 0.74435(12) 0.73502(6) 0.0716(2) Uani 1 1 d . U
O1 O 0.17793(16) 0.3544(2) 0.51828(15) 0.0522(4) Uani 1 1 d . U
O2 O -0.01196(16) 0.6020(2) 0.50463(14) 0.0470(4) Uani 1 1 d . U
H2 H -0.0589 0.6847 0.5098 0.070 Uiso 1 1 calc GR .
N1 N 0.14724(18) 0.4238(2) 0.70387(16) 0.0411(4) Uani 1 1 d . U
C1 C 0.1476(2) 0.4534(3) 0.5907(2) 0.0413(5) Uani 1 1 d . U
C2 C 0.0972(2) 0.6302(3) 0.56990(18) 0.0379(5) Uani 1 1 d . U
C3 C 0.0699(2) 0.6880(3) 0.68780(18) 0.0371(5) Uani 1 1 d . U
C4 C 0.10135(19) 0.5619(3) 0.76293(18) 0.0391(5) Uani 1 1 d . U
C5 C 0.0863(2) 0.5789(3) 0.87814(19) 0.0467(5) Uani 1 1 d . U
H5 H 0.1091 0.4929 0.9290 0.056 Uiso 1 1 calc R .
C6 C 0.0363(2) 0.7273(3) 0.9158(2) 0.0517(6) Uani 1 1 d . U
H6 H 0.0257 0.7437 0.9945 0.062 Uiso 1 1 calc R .
C7 C 0.0015(2) 0.8518(3) 0.8424(2) 0.0492(6) Uani 1 1 d . U
H7 H -0.0347 0.9507 0.8708 0.059 Uiso 1 1 calc R .
C8 C 0.0190(2) 0.8335(3) 0.72664(19) 0.0427(5) Uani 1 1 d . U
H8 H -0.0038 0.9196 0.6758 0.051 Uiso 1 1 calc R .
C9 C 0.1904(2) 0.7419(3) 0.50584(17) 0.0422(5) Uani 1 1 d . U
H9 H 0.1589 0.8584 0.5113 0.051 Uiso 1 1 calc R .
C10 C 0.1931(2) 0.6986(4) 0.3823(2) 0.0536(6) Uani 1 1 d . U
H10 H 0.2158 0.5889 0.3614 0.064 Uiso 1 1 calc R .
C12 C 0.3178(2) 0.7397(3) 0.56212(18) 0.0407(5) Uani 1 1 d . U
C13 C 0.3413(2) 0.8407(3) 0.6545(2) 0.0509(6) Uani 1 1 d . U
H13 H 0.2776 0.9109 0.6818 0.061 Uiso 1 1 calc R .
C14 C 0.4558(2) 0.8419(4) 0.7082(2) 0.0552(6) Uani 1 1 d . U
H14 H 0.4697 0.9113 0.7718 0.066 Uiso 1 1 calc R .
C15 C 0.5480(2) 0.7426(4) 0.6689(2) 0.0499(5) Uani 1 1 d . U
C16 C 0.5285(3) 0.6402(4) 0.5772(2) 0.0590(7) Uani 1 1 d . U
H16 H 0.5929 0.5708 0.5503 0.071 Uiso 1 1 calc R .
C17 C 0.4135(2) 0.6400(3) 0.5248(2) 0.0540(6) Uani 1 1 d . U
H17 H 0.4000 0.5695 0.4617 0.065 Uiso 1 1 calc R .
C18 C 0.1696(2) 0.2602(3) 0.7528(2) 0.0492(6) Uani 1 1 d . U
H18A H 0.1676 0.1763 0.6918 0.059 Uiso 1 1 calc R .
H18B H 0.1018 0.2339 0.8055 0.059 Uiso 1 1 calc R .
C19 C 0.2914(2) 0.2468(3) 0.81512(19) 0.0434(5) Uani 1 1 d . U
C20 C 0.2981(3) 0.1682(4) 0.9180(2) 0.0573(7) Uani 1 1 d . U
H20 H 0.2247 0.1284 0.9523 0.069 Uiso 1 1 calc R .
C21 C 0.4111(3) 0.1466(4) 0.9721(2) 0.0625(7) Uani 1 1 d . U
H21 H 0.4137 0.0922 1.0432 0.075 Uiso 1 1 calc R .
C22 C 0.5189(3) 0.2019(4) 0.9253(2) 0.0584(7) Uani 1 1 d . U
C23 C 0.5114(2) 0.2830(4) 0.8229(2) 0.0618(7) Uani 1 1 d . U
H23 H 0.5846 0.3252 0.7896 0.074 Uiso 1 1 calc R .
C24 C 0.3996(2) 0.3040(4) 0.7677(2) 0.0547(6) Uani 1 1 d . U
H24 H 0.3972 0.3583 0.6966 0.066 Uiso 1 1 calc R .
C25 C 0.6418(3) 0.1727(5) 0.9837(3) 0.0881(11) Uani 1 1 d . U
H25A H 0.6598 0.0534 0.9851 0.132 Uiso 1 1 calc GR .
H25B H 0.6381 0.2148 1.0612 0.132 Uiso 1 1 calc GR .
H25C H 0.7072 0.2309 0.9428 0.132 Uiso 1 1 calc GR .
C11 C 0.1657(3) 0.8044(5) 0.3025(2) 0.0680(8) Uani 1 1 d . U
H11A H 0.1426 0.9148 0.3211 0.082 Uiso 1 1 calc R .
H11B H 0.1688 0.7709 0.2257 0.082 Uiso 1 1 calc R .

loop_
_atom_site_aniso_label
_atom_site_aniso_U_11
_atom_site_aniso_U_22
_atom_site_aniso_U_33
_atom_site_aniso_U_23
_atom_site_aniso_U_13
_atom_site_aniso_U_12
Cl1 0.0481(4) 0.0936(6) 0.0730(5) 0.0098(4) -0.0059(3) -0.0080(4)
O1 0.0563(11) 0.0426(9) 0.0578(10) -0.0138(8) 0.0022(8) 0.0010(8)
O2 0.0454(9) 0.0505(10) 0.0448(8) -0.0044(7) -0.0092(7) 0.0024(7)
N1 0.0429(11) 0.0355(10) 0.0449(11) 0.0024(8) -0.0039(8) 0.0012(8)
C1 0.0367(12) 0.0370(11) 0.0501(13) -0.0050(10) -0.0036(9) -0.0020(9)
C2 0.0398(11) 0.0372(11) 0.0366(10) -0.0014(9) -0.0041(8) 0.0009(9)
C3 0.0355(11) 0.0369(10) 0.0389(11) -0.0004(8) -0.0009(8) -0.0008(8)
C4 0.0355(11) 0.0399(11) 0.0417(11) 0.0017(9) -0.0015(9) -0.0026(9)
C5 0.0485(14) 0.0518(14) 0.0398(11) 0.0071(10) -0.0002(10) -0.0029(11)
C6 0.0547(14) 0.0627(16) 0.0378(11) -0.0024(12) 0.0044(10) 0.0000(13)
C7 0.0512(14) 0.0491(13) 0.0473(13) -0.0068(11) 0.0077(10) 0.0039(11)
C8 0.0444(13) 0.0398(11) 0.0439(12) -0.0002(10) 0.0001(9) 0.0031(10)
C9 0.0469(12) 0.0401(11) 0.0396(11) -0.0005(10) 0.0026(9) 0.0024(11)
C10 0.0534(14) 0.0670(17) 0.0404(12) -0.0038(12) 0.0016(10) -0.0019(12)
C12 0.0446(11) 0.0361(11) 0.0413(11) -0.0010(10) 0.0053(9) -0.0038(10)
C13 0.0488(14) 0.0471(13) 0.0570(14) -0.0130(12) 0.0030(11) 0.0031(11)
C14 0.0535(15) 0.0581(15) 0.0539(14) -0.0127(13) -0.0019(11) -0.0061(13)
C15 0.0408(12) 0.0554(14) 0.0536(13) 0.0062(12) 0.0005(9) -0.0054(12)
C16 0.0474(15) 0.0612(16) 0.0684(17) -0.0081(14) 0.0068(12) 0.0057(12)
C17 0.0520(15) 0.0554(15) 0.0546(14) -0.0141(12) 0.0046(11) 0.0049(12)
C18 0.0490(13) 0.0352(11) 0.0633(15) 0.0080(11) -0.0071(11) -0.0011(11)
C19 0.0449(11) 0.0369(10) 0.0483(12) 0.0016(10) 0.0001(9) 0.0026(10)
C20 0.0514(15) 0.0642(17) 0.0564(15) 0.0130(13) 0.0052(12) 0.0067(12)
C21 0.0626(17) 0.0772(19) 0.0478(14) 0.0126(14) -0.0028(12) 0.0154(15)
C22 0.0516(15) 0.0646(17) 0.0588(15) -0.0049(13) -0.0116(12) 0.0098(12)
C23 0.0434(14) 0.0732(19) 0.0688(17) 0.0108(15) -0.0013(12) -0.0008(13)
C24 0.0494(14) 0.0627(16) 0.0519(14) 0.0111(12) 0.0001(11) 0.0008(11)
C25 0.066(2) 0.104(3) 0.094(3) 0.001(2) -0.0283(18) 0.0157(19)
C11 0.0554(16) 0.103(2) 0.0455(14) 0.0088(15) 0.0017(12) -0.0021(16)

loop_
_atom_type_symbol
_atom_type_description
_atom_type_scat_dispersion_real
_atom_type_scat_dispersion_imag
_atom_type_scat_source
C C 0.0033 0.0016 'International Tables Vol C Tables 4.2.6.8 and 6.1.1.4'
H H 0.0000 0.0000 'International Tables Vol C Tables 4.2.6.8 and 6.1.1.4'
Cl Cl 0.1484 0.1585 'International Tables Vol C Tables 4.2.6.8 and 6.1.1.4'
N N 0.0061 0.0033 'International Tables Vol C Tables 4.2.6.8 and 6.1.1.4'
O O 0.0106 0.0060 'International Tables Vol C Tables 4.2.6.8 and 6.1.1.4'

loop_
_geom_angle_atom_site_label_1
_geom_angle_atom_site_label_2
_geom_angle_atom_site_label_3
_geom_angle
C2 O2 H2 109.5
C1 N1 C4 110.81(18)
C1 N1 C18 123.23(19)
C4 N1 C18 125.02(19)
O1 C1 N1 125.6(2)
O1 C1 C2 125.9(2)
N1 C1 C2 108.39(19)
O2 C2 C1 103.33(16)
O2 C2 C3 112.73(18)
O2 C2 C9 111.39(17)
C1 C2 C9 112.49(19)
C3 C2 C1 102.00(18)
C3 C2 C9 114.06(18)
C4 C3 C2 108.72(18)
C8 C3 C2 131.0(2)
C8 C3 C4 120.2(2)
C3 C4 N1 110.09(18)
C5 C4 N1 127.9(2)
C5 C4 C3 122.0(2)
C4 C5 H5 121.6
C4 C5 C6 116.9(2)
C6 C5 H5 121.6
C5 C6 H6 119.1
C7 C6 C5 121.9(2)
C7 C6 H6 119.1
C6 C7 H7 119.8
C6 C7 C8 120.5(2)
C8 C7 H7 119.8
C3 C8 C7 118.5(2)
C3 C8 H8 120.8
C7 C8 H8 120.8
C2 C9 H9 106.8
C10 C9 C2 111.02(19)
C10 C9 H9 106.8
C10 C9 C12 113.52(18)
C12 C9 C2 111.50(17)
C12 C9 H9 106.8
C9 C10 H10 118.4
C11 C10 C9 123.3(3)
C11 C10 H10 118.4
C13 C12 C9 119.9(2)
C17 C12 C9 122.8(2)
C17 C12 C13 117.3(2)
C12 C13 H13 119.2
C12 C13 C14 121.6(2)
C14 C13 H13 119.2
C13 C14 H14 120.3
C15 C14 C13 119.5(2)
C15 C14 H14 120.3
C14 C15 Cl1 119.8(2)
C14 C15 C16 120.7(2)
C16 C15 Cl1 119.5(2)
C15 C16 H16 120.4
C15 C16 C17 119.1(2)
C17 C16 H16 120.4
C12 C17 C16 121.8(2)
C12 C17 H17 119.1
C16 C17 H17 119.1
N1 C18 H18A 108.8
N1 C18 H18B 108.8
N1 C18 C19 113.6(2)
H18A C18 H18B 107.7
C19 C18 H18A 108.8
C19 C18 H18B 108.8
C20 C19 C18 120.5(2)
C20 C19 C24 118.3(2)
C24 C19 C18 121.1(2)
C19 C20 H20 119.7
C19 C20 C21 120.6(3)
C21 C20 H20 119.7
C20 C21 H21 119.3
C22 C21 C20 121.5(3)
C22 C21 H21 119.3
C21 C22 C23 117.7(2)
C21 C22 C25 120.8(3)
C23 C22 C25 121.5(3)
C22 C23 H23 119.3
C24 C23 C22 121.4(3)
C24 C23 H23 119.3
C19 C24 H24 119.7
C23 C24 C19 120.6(2)
C23 C24 H24 119.7
C22 C25 H25A 109.5
C22 C25 H25B 109.5
C22 C25 H25C 109.5
H25A C25 H25B 109.5
H25A C25 H25C 109.5
H25B C25 H25C 109.5
C10 C11 H11A 120.0
C10 C11 H11B 120.0
H11A C11 H11B 120.0

loop_
_geom_bond_atom_site_label_1
_geom_bond_atom_site_label_2
_geom_bond_distance
Cl1 C15 1.743(2)
O1 C1 1.218(3)
O2 H2 0.8400
O2 C2 1.426(3)
N1 C1 1.363(3)
N1 C4 1.407(3)
N1 C18 1.458(3)
C1 C2 1.543(3)
C2 C3 1.505(3)
C2 C9 1.553(3)
C3 C4 1.391(3)
C3 C8 1.376(3)
C4 C5 1.384(3)
C5 H5 0.9500
C5 C6 1.387(4)
C6 H6 0.9500
C6 C7 1.378(4)
C7 H7 0.9500
C7 C8 1.394(3)
C8 H8 0.9500
C9 H9 1.0000
C9 C10 1.507(3)
C9 C12 1.528(3)
C10 H10 0.9500
C10 C11 1.306(4)
C12 C13 1.387(3)
C12 C17 1.385(3)
C13 H13 0.9500
C13 C14 1.388(4)
C14 H14 0.9500
C14 C15 1.364(4)
C15 C16 1.379(4)
C16 H16 0.9500
C16 C17 1.387(4)
C17 H17 0.9500
C18 H18A 0.9900
C18 H18B 0.9900
C18 C19 1.511(3)
C19 C20 1.376(3)
C19 C24 1.382(3)
C20 H20 0.9500
C20 C21 1.388(4)
C21 H21 0.9500
C21 C22 1.370(4)
C22 C23 1.382(4)
C22 C25 1.513(4)
C23 H23 0.9500
C23 C24 1.381(4)
C24 H24 0.9500
C25 H25A 0.9800
C25 H25B 0.9800
C25 H25C 0.9800
C11 H11A 0.9500
C11 H11B 0.9500
